data_7009416
loop_
_publ_author_name
'Ke\,sanl\?i, Banu'
'Gardner, Donna Rae'
'Scott, Brian'
'Eichhorn, Bryan W.'

_publ_section_title
;
 Two new bimetallic phosphido carbonyl complexes of nickel(0):
 [Ni2(CO)2(PPh3)2(\m-CO)(\m-PPh2)]&#x2212; and
 [Ni2(CO)4(\m-PPh2)2]2&#x2212;
;
_journal_issue 8
_journal_name_full 'Journal of the Chemical Society, Dalton Transactions'
_journal_page_first 1291
_journal_paper_doi 10.1039/b000852o
_journal_year 2000
_chemical_formula_sum 'C69 H76 K N2 Ni2 O9 P3 Pb0'
_chemical_formula_weight 1326.75
_chemical_name_systematic
;
 ?
;
_space_group_IT_number 14
_symmetry_space_group_name_Hall '-P 2yn'
_symmetry_space_group_name_H-M 'P 1 21/n 1'
_atom_sites_solution_hydrogens geom
_atom_sites_solution_primary direct
_atom_sites_solution_secondary difmap
_audit_creation_method SHELXL
_cell_angle_alpha 90.00
_cell_angle_beta 91.46
_cell_angle_gamma 90.00
_cell_formula_units_Z 4
_cell_length_a 13.2760(10)
_cell_length_b 25.750(2)
_cell_length_c 19.392(2)
_cell_measurement_temperature 293(2)
_cell_volume 6627.1(10)
_computing_structure_refinement 'SHELXL-93 (Sheldrick, 1993)'
_computing_structure_solution 'SHELXS-86 (Sheldrick, 1990)'
_diffrn_ambient_temperature 293(2)
_diffrn_radiation_monochromator graphite
_diffrn_radiation_source 'fine-focus sealed tube'
_diffrn_radiation_type MoK\a
_diffrn_radiation_wavelength 0.71073
_diffrn_reflns_av_R_equivalents 0.0311
_diffrn_reflns_av_sigmaI/netI 0.0683
_diffrn_reflns_limit_h_max 14
_diffrn_reflns_limit_h_min -1
_diffrn_reflns_limit_k_max 27
_diffrn_reflns_limit_k_min -1
_diffrn_reflns_limit_l_max 20
_diffrn_reflns_limit_l_min -20
_diffrn_reflns_number 10369
_diffrn_reflns_theta_max 22.50
_diffrn_reflns_theta_min 2.60
_exptl_absorpt_coefficient_mu 0.760
_exptl_crystal_density_diffrn 1.330
_exptl_crystal_F_000 2784
_refine_diff_density_max 0.536
_refine_diff_density_min -0.560
_refine_diff_density_rms 0.069
_refine_ls_extinction_method none
_refine_ls_goodness_of_fit_all 1.004
_refine_ls_goodness_of_fit_obs 1.043
_refine_ls_matrix_type full
_refine_ls_number_parameters 679
_refine_ls_number_reflns 8561
_refine_ls_number_restraints 0
_refine_ls_restrained_S_all 1.004
_refine_ls_restrained_S_obs 1.043
_refine_ls_R_factor_all 0.0864
_refine_ls_R_factor_obs 0.0526
_refine_ls_shift/esd_max 0.000
_refine_ls_shift/esd_mean 0.000
_refine_ls_structure_factor_coef Fsqd
_refine_ls_weighting_details 'w=1/[\s^2^(Fo^2^)+(0.0524P)^2^+14.5582P] where P=(Fo^2^+2Fc^2^)/3'
_refine_ls_weighting_scheme calc
_refine_ls_wR_factor_all 0.1352
_refine_ls_wR_factor_obs 0.1167
_reflns_number_observed 6092
_reflns_number_total 8561
_reflns_observed_criterion >2sigma(I)
_cod_data_source_file b000852o.txt
_cod_data_source_block xr93
_cod_depositor_comments
;
The following automatic conversions were performed:

'_refine_ls_weighting_scheme' value 'calc
w=1/[\s^2^(Fo^2^)+(0.0524P)^2^+14.5582P] where P=(Fo^2^+2Fc^2^)/3'
was changed to 'calc'. New tag '_refine_ls_weighting_details' was
created. The value of the new tag was set to
'w=1/[\s^2^(Fo^2^)+(0.0524P)^2^+14.5582P] where P=(Fo^2^+2Fc^2^)/3'.

Automatic conversion script
Id: cif_fix_values 3143 2015-03-26 13:38:13Z robertas 
;
_cod_database_code 7009416

loop_
_symmetry_equiv_pos_as_xyz
'x, y, z'
'-x+1/2, y+1/2, -z+1/2'
'-x, -y, -z'
'x-1/2, -y-1/2, z-1/2'

loop_
_atom_site_aniso_label
_atom_site_aniso_U_11
_atom_site_aniso_U_22
_atom_site_aniso_U_33
_atom_site_aniso_U_23
_atom_site_aniso_U_13
_atom_site_aniso_U_12
Ni1 0.0256(4) 0.0273(4) 0.0259(4) 0.0033(3) -0.0002(3) -0.0012(3)
Ni2 0.0273(4) 0.0272(4) 0.0281(4) 0.0007(3) -0.0008(3) -0.0004(3)
K1 0.0396(7) 0.0348(7) 0.0399(7) 0.0004(6) 0.0045(6) -0.0001(6)
P1 0.0304(8) 0.0294(8) 0.0249(7) -0.0004(6) -0.0010(6) 0.0023(6)
P2 0.0306(8) 0.0294(8) 0.0321(8) -0.0011(6) 0.0025(6) 0.0024(6)
P3 0.0263(7) 0.0265(7) 0.0292(8) 0.0032(6) -0.0011(6) -0.0019(6)
O1 0.071(3) 0.075(3) 0.028(2) 0.012(2) -0.005(2) -0.008(3)
O2 0.072(3) 0.094(4) 0.033(3) 0.005(2) -0.018(2) -0.009(3)
O3 0.047(3) 0.041(2) 0.054(3) -0.007(2) 0.011(2) -0.019(2)
O4 0.063(3) 0.084(3) 0.044(3) 0.024(2) 0.002(2) 0.016(3)
O5 0.042(3) 0.136(5) 0.114(4) 0.080(4) 0.015(3) 0.018(3)
O6 0.117(4) 0.059(3) 0.075(4) -0.005(3) 0.048(3) 0.019(3)
O7 0.203(7) 0.036(3) 0.070(4) 0.004(3) 0.026(4) 0.032(4)
O8 0.088(4) 0.068(3) 0.089(4) -0.018(3) 0.007(3) -0.023(3)
O9 0.079(4) 0.117(5) 0.052(3) -0.020(3) 0.001(3) -0.027(3)
N1 0.058(4) 0.057(4) 0.060(4) 0.008(3) 0.013(3) -0.004(3)
N2 0.058(4) 0.052(3) 0.061(4) 0.018(3) 0.006(3) 0.009(3)
C1 0.048(4) 0.034(3) 0.025(3) 0.004(2) 0.001(3) 0.007(3)
C2 0.068(5) 0.040(4) 0.061(4) -0.007(3) 0.030(4) -0.002(3)
C3 0.101(6) 0.043(4) 0.090(6) -0.016(4) 0.052(5) -0.024(4)
C4 0.108(6) 0.033(4) 0.065(5) -0.004(3) 0.020(4) 0.014(4)
C5 0.068(5) 0.051(4) 0.064(5) -0.014(4) -0.004(4) 0.019(4)
C6 0.049(4) 0.044(4) 0.060(4) -0.008(3) -0.010(3) 0.016(3)
C7 0.033(3) 0.037(3) 0.027(3) 0.001(2) -0.004(2) 0.010(3)
C8 0.042(4) 0.055(4) 0.039(3) -0.004(3) -0.008(3) 0.009(3)
C9 0.048(4) 0.073(5) 0.051(4) -0.007(4) -0.020(3) 0.009(3)
C10 0.083(6) 0.078(5) 0.044(4) -0.009(4) -0.031(4) 0.031(4)
C11 0.074(5) 0.089(5) 0.032(4) 0.005(4) 0.000(3) 0.016(4)
C12 0.055(4) 0.063(4) 0.034(4) 0.009(3) 0.000(3) 0.016(3)
C13 0.024(3) 0.042(3) 0.025(3) 0.003(2) 0.000(2) -0.001(3)
C14 0.043(4) 0.057(4) 0.036(3) -0.010(3) 0.005(3) -0.005(3)
C15 0.057(4) 0.074(5) 0.038(4) -0.010(3) 0.020(3) -0.012(4)
C16 0.044(4) 0.081(5) 0.043(4) 0.013(4) 0.011(3) -0.013(4)
C17 0.049(4) 0.045(4) 0.049(4) 0.005(3) 0.008(3) -0.008(3)
C18 0.045(4) 0.037(3) 0.036(3) -0.007(3) 0.008(3) 0.001(3)
C19 0.038(3) 0.032(3) 0.032(3) -0.001(2) 0.002(3) 0.007(3)
C20 0.038(4) 0.048(4) 0.044(4) -0.002(3) 0.003(3) 0.006(3)
C21 0.042(4) 0.061(4) 0.063(5) -0.007(4) -0.011(4) 0.008(3)
C22 0.067(5) 0.055(4) 0.046(4) 0.002(3) -0.022(4) 0.010(4)
C23 0.075(5) 0.051(4) 0.036(4) 0.008(3) 0.002(3) 0.006(4)
C24 0.047(4) 0.038(3) 0.044(4) 0.008(3) 0.005(3) 0.009(3)
C25 0.032(3) 0.042(3) 0.027(3) 0.002(3) -0.003(2) 0.003(3)
C26 0.072(5) 0.041(4) 0.049(4) 0.006(3) 0.024(4) 0.008(3)
C27 0.082(5) 0.066(5) 0.057(5) 0.010(4) 0.034(4) 0.027(4)
C28 0.050(4) 0.078(5) 0.040(4) 0.019(4) 0.008(3) -0.004(4)
C29 0.050(4) 0.068(5) 0.042(4) 0.007(3) -0.001(3) -0.024(3)
C30 0.042(4) 0.052(4) 0.040(3) -0.009(3) 0.004(3) -0.011(3)
C31 0.038(3) 0.031(3) 0.041(3) -0.006(3) 0.014(3) -0.001(3)
C32 0.048(4) 0.035(4) 0.047(4) 0.000(3) 0.017(3) 0.005(3)
C33 0.064(5) 0.031(4) 0.064(4) 0.005(3) 0.024(4) 0.005(3)
C34 0.075(5) 0.039(4) 0.073(5) -0.012(3) 0.020(4) -0.016(4)
C35 0.074(5) 0.050(4) 0.079(5) -0.017(4) -0.011(4) -0.018(4)
C36 0.059(4) 0.041(4) 0.065(4) -0.008(3) -0.009(4) -0.005(3)
C37 0.025(3) 0.030(3) 0.026(3) 0.003(2) 0.007(2) 0.001(2)
C38 0.036(3) 0.033(3) 0.034(3) -0.002(3) 0.003(3) -0.002(3)
C39 0.048(4) 0.029(3) 0.052(4) -0.002(3) 0.004(3) 0.005(3)
C40 0.054(4) 0.028(3) 0.055(4) 0.015(3) 0.017(3) 0.016(3)
C41 0.058(4) 0.042(4) 0.035(3) 0.005(3) 0.006(3) 0.010(3)
C42 0.042(3) 0.033(3) 0.031(3) 0.001(3) 0.008(3) 0.002(3)
C43 0.030(3) 0.023(3) 0.034(3) -0.004(2) 0.002(2) -0.001(2)
C44 0.032(3) 0.038(3) 0.037(3) 0.001(3) -0.002(3) -0.005(3)
C45 0.041(4) 0.036(3) 0.047(4) -0.004(3) -0.007(3) 0.004(3)
C46 0.027(3) 0.046(4) 0.070(5) -0.014(3) -0.012(3) 0.003(3)
C47 0.032(3) 0.044(4) 0.068(5) 0.004(3) 0.001(3) -0.004(3)
C48 0.031(3) 0.041(3) 0.046(4) 0.004(3) 0.000(3) -0.003(3)
C49 0.029(3) 0.034(3) 0.034(4) 0.004(3) 0.000(3) -0.005(2)
C50 0.035(3) 0.043(4) 0.040(4) 0.003(3) 0.004(3) -0.004(3)
C51 0.024(3) 0.033(3) 0.034(3) -0.001(3) 0.000(2) -0.001(3)
C52 0.080(7) 0.240(14) 0.108(8) 0.117(9) 0.029(6) 0.057(8)
C53 0.074(6) 0.099(7) 0.094(7) 0.041(5) 0.008(5) 0.017(5)
C54 0.050(6) 0.186(11) 0.142(9) 0.087(8) 0.011(6) 0.023(6)
C55 0.048(4) 0.083(5) 0.063(5) -0.006(4) -0.008(4) 0.004(4)
C56 0.045(4) 0.074(5) 0.072(5) 0.009(4) 0.012(4) -0.013(4)
C57 0.070(7) 0.446(26) 0.282(18) 0.308(20) 0.080(9) 0.067(11)
C58 0.447(25) 0.076(7) 0.149(10) 0.035(7) 0.221(14) 0.063(11)
C59 0.157(9) 0.087(7) 0.079(6) -0.011(5) 0.054(6) 0.016(6)
C60 0.319(18) 0.043(6) 0.119(9) -0.005(5) 0.074(10) 0.052(8)
C61 0.108(7) 0.033(4) 0.132(8) -0.006(5) 0.026(6) 0.009(4)
C62 0.092(6) 0.041(4) 0.118(7) 0.037(5) 0.005(5) 0.005(4)
C63 0.470(27) 0.103(9) 0.075(7) 0.052(6) 0.111(11) 0.107(13)
C64 0.202(13) 0.239(15) 0.096(8) 0.068(9) -0.056(8) -0.176(12)
C65 0.100(7) 0.081(6) 0.099(7) 0.015(5) 0.030(6) -0.049(5)
C66 0.074(6) 0.104(7) 0.088(7) -0.031(6) 0.020(5) -0.022(5)
C67 0.061(5) 0.078(5) 0.073(5) -0.038(4) -0.008(4) -0.016(4)
C68 0.067(5) 0.081(6) 0.071(6) -0.015(5) -0.013(4) 0.003(4)
C69 0.370(21) 0.226(14) 0.024(5) -0.008(6) 0.027(8) -0.183(15)

loop_
_atom_site_label
_atom_site_type_symbol
_atom_site_fract_x
_atom_site_fract_y
_atom_site_fract_z
_atom_site_U_iso_or_equiv
_atom_site_thermal_displace_type
_atom_site_occupancy
_atom_site_calc_flag
_atom_site_refinement_flags
_atom_site_disorder_group
Ni1 Ni 0.11407(5) 0.24116(2) 0.50329(3) 0.0263(2) Uani 1 d . .
Ni2 Ni 0.18556(5) 0.21188(2) 0.39219(3) 0.0275(2) Uani 1 d . .
K1 K -0.32311(9) 0.50255(5) 0.24013(6) 0.0380(3) Uani 1 d . .
P1 P -0.03622(10) 0.27544(5) 0.50652(7) 0.0283(3) Uani 1 d . .
P2 P 0.30106(10) 0.15230(5) 0.39102(7) 0.0307(3) Uani 1 d . .
P3 P 0.24001(10) 0.28135(5) 0.45072(7) 0.0273(3) Uani 1 d . .
O1 O 0.1533(3) 0.2130(2) 0.6460(2) 0.0580(12) Uani 1 d . .
O2 O 0.0941(4) 0.2208(2) 0.2554(2) 0.0667(14) Uani 1 d . .
O3 O 0.0406(3) 0.1414(2) 0.4507(2) 0.0473(10) Uani 1 d . .
O4 O -0.1794(4) 0.4491(2) 0.3235(2) 0.0637(13) Uani 1 d . .
O5 O -0.1198(3) 0.5023(2) 0.2096(3) 0.097(2) Uani 1 d . .
O6 O -0.4034(4) 0.5648(2) 0.3447(3) 0.083(2) Uani 1 d . .
O7 O -0.3574(5) 0.6075(2) 0.2205(3) 0.102(2) Uani 1 d . .
O8 O -0.4757(4) 0.4235(2) 0.2390(3) 0.081(2) Uani 1 d . .
O9 O -0.3820(4) 0.4554(2) 0.1183(3) 0.083(2) Uani 1 d . .
N1 N -0.3852(4) 0.4549(2) 0.3714(3) 0.0585(15) Uani 1 d . .
N2 N -0.2603(4) 0.5487(2) 0.1101(3) 0.0570(15) Uani 1 d . .
C1 C -0.0512(3) 0.34339(11) 0.5342(2) 0.0356(13) Uani 1 d G .
C2 C 0.0350(2) 0.37402(15) 0.5352(2) 0.056(2) Uani 1 d G .
H2 H 0.0970(3) 0.3594(2) 0.5253(3) 0.067 Uiso 1 calc R .
C3 C 0.0286(3) 0.42654(14) 0.5510(2) 0.077(2) Uani 1 d G .
H3 H 0.0863(4) 0.4470(2) 0.5517(3) 0.093 Uiso 1 calc R .
C4 C -0.0641(4) 0.44843(11) 0.5658(2) 0.068(2) Uani 1 d G .
H4 H -0.0684(5) 0.48357(12) 0.5765(3) 0.082 Uiso 1 calc R .
C5 C -0.1503(3) 0.4178(2) 0.5648(2) 0.061(2) Uani 1 d G .
H5 H -0.2123(3) 0.4325(2) 0.5747(3) 0.073 Uiso 1 calc R .
C6 C -0.1439(2) 0.36529(15) 0.5490(2) 0.051(2) Uani 1 d G .
H6 H -0.2016(3) 0.3448(2) 0.5483(3) 0.061 Uiso 1 calc R .
C7 C -0.1155(2) 0.27705(15) 0.42732(14) 0.0324(13) Uani 1 d G .
C8 C -0.2180(2) 0.2661(2) 0.4256(2) 0.045(2) Uani 1 d G .
H8 H -0.2501(3) 0.2569(2) 0.4659(2) 0.054 Uiso 1 calc R .
C9 C -0.2727(2) 0.2688(2) 0.3636(2) 0.058(2) Uani 1 d G .
H9 H -0.3413(2) 0.2614(2) 0.3624(3) 0.069 Uiso 1 calc R .
C10 C -0.2248(3) 0.2825(2) 0.3033(2) 0.069(2) Uani 1 d G .
H10 H -0.2614(4) 0.2843(3) 0.2619(2) 0.083 Uiso 1 calc R .
C11 C -0.1223(3) 0.2935(2) 0.30507(14) 0.065(2) Uani 1 d G .
H11 H -0.0902(4) 0.3026(3) 0.2647(2) 0.078 Uiso 1 calc R .
C12 C -0.0676(2) 0.2908(2) 0.3671(2) 0.050(2) Uani 1 d G .
H12 H 0.0010(2) 0.2981(2) 0.3682(3) 0.061 Uiso 1 calc R .
C13 C -0.1157(2) 0.23858(12) 0.56623(15) 0.0300(12) Uani 1 d G .
C14 C -0.1449(3) 0.25784(11) 0.6296(2) 0.045(2) Uani 1 d G .
H14 H -0.1285(4) 0.29167(13) 0.6424(2) 0.055 Uiso 1 calc R .
C15 C -0.1987(3) 0.2265(2) 0.67402(14) 0.056(2) Uani 1 d G .
H15 H -0.2182(4) 0.2394(2) 0.7164(2) 0.067 Uiso 1 calc R .
C16 C -0.2232(3) 0.17595(15) 0.6550(2) 0.056(2) Uani 1 d G .
H16 H -0.2592(4) 0.1550(2) 0.6847(2) 0.067 Uiso 1 calc R .
C17 C -0.1940(3) 0.15669(11) 0.5916(2) 0.048(2) Uani 1 d G .
H17 H -0.2105(4) 0.12286(12) 0.5789(3) 0.057 Uiso 1 calc R .
C18 C -0.1403(3) 0.18801(13) 0.54721(14) 0.0391(14) Uani 1 d G .
H18 H -0.1207(4) 0.1751(2) 0.5048(2) 0.047 Uiso 1 calc R .
C19 C 0.3768(2) 0.14251(14) 0.47074(14) 0.0339(13) Uani 1 d G .
C20 C 0.4808(2) 0.14865(15) 0.4748(2) 0.0431(15) Uani 1 d G .
H20 H 0.5160(3) 0.1570(2) 0.4354(2) 0.052 Uiso 1 calc R .
C21 C 0.5321(2) 0.1423(2) 0.5376(2) 0.056(2) Uani 1 d G .
H21 H 0.6017(2) 0.1464(2) 0.5403(3) 0.067 Uiso 1 calc R .
C22 C 0.4794(3) 0.1299(2) 0.5964(2) 0.056(2) Uani 1 d G .
H22 H 0.5137(4) 0.1256(2) 0.6384(2) 0.068 Uiso 1 calc R .
C23 C 0.3754(3) 0.1237(2) 0.59233(14) 0.054(2) Uani 1 d G .
H23 H 0.3402(4) 0.1154(2) 0.6317(2) 0.065 Uiso 1 calc R .
C24 C 0.3241(2) 0.13005(15) 0.5295(2) 0.0432(15) Uani 1 d G .
H24 H 0.2545(2) 0.1259(2) 0.5268(3) 0.052 Uiso 1 calc R .
C25 C 0.3966(2) 0.16216(13) 0.3245(2) 0.0340(13) Uani 1 d G .
C26 C 0.4298(3) 0.12251(11) 0.2820(2) 0.054(2) Uani 1 d G .
H26 H 0.4029(4) 0.08933(12) 0.2858(3) 0.064 Uiso 1 calc R .
C27 C 0.5033(3) 0.13246(15) 0.2340(2) 0.068(2) Uani 1 d G .
H27 H 0.5255(5) 0.1059(2) 0.2056(3) 0.081 Uiso 1 calc R .
C28 C 0.5436(3) 0.1821(2) 0.2284(2) 0.056(2) Uani 1 d G .
H28 H 0.5928(4) 0.1887(2) 0.1962(2) 0.067 Uiso 1 calc R .
C29 C 0.5104(3) 0.22170(13) 0.2708(2) 0.053(2) Uani 1 d G .
H29 H 0.5374(4) 0.25489(15) 0.2671(3) 0.064 Uiso 1 calc R .
C30 C 0.4369(3) 0.21175(12) 0.3189(2) 0.0447(15) Uani 1 d G .
H30 H 0.4147(4) 0.23828(15) 0.3472(2) 0.054 Uiso 1 calc R .
C31 C 0.2592(3) 0.08511(10) 0.3725(2) 0.0368(14) Uani 1 d G .
C32 C 0.3152(2) 0.04196(14) 0.3932(2) 0.0429(15) Uani 1 d G .
H32 H 0.3726(3) 0.0461(2) 0.4210(3) 0.052 Uiso 1 calc R .
C33 C 0.2852(3) -0.00742(11) 0.3722(2) 0.053(2) Uani 1 d G .
H33 H 0.3227(4) -0.03629(14) 0.3860(3) 0.063 Uiso 1 calc R .
C34 C 0.1993(3) -0.01366(12) 0.3305(2) 0.062(2) Uani 1 d G .
H34 H 0.1793(5) -0.04670(13) 0.3165(3) 0.074 Uiso 1 calc R .
C35 C 0.1434(3) 0.0295(2) 0.3098(2) 0.068(2) Uani 1 d G .
H35 H 0.0859(3) 0.0253(2) 0.2820(3) 0.081 Uiso 1 calc R .
C36 C 0.1733(3) 0.07886(13) 0.3308(2) 0.055(2) Uani 1 d G .
H36 H 0.1358(4) 0.1077(2) 0.3170(3) 0.066 Uiso 1 calc R .
C37 C 0.2332(3) 0.34665(9) 0.4104(2) 0.0272(12) Uani 1 d G .
C38 C 0.2639(3) 0.39054(12) 0.44705(13) 0.0344(13) Uani 1 d G .
H38 H 0.2907(4) 0.3872(2) 0.49162(15) 0.041 Uiso 1 calc R .
C39 C 0.2546(3) 0.43938(10) 0.4170(2) 0.0429(15) Uani 1 d G .
H39 H 0.2751(4) 0.46874(12) 0.4415(2) 0.051 Uiso 1 calc R .
C40 C 0.2146(3) 0.44433(10) 0.3504(2) 0.045(2) Uani 1 d G .
H40 H 0.2084(4) 0.47701(11) 0.3303(2) 0.054 Uiso 1 calc R .
C41 C 0.1840(3) 0.40044(13) 0.31380(13) 0.045(2) Uani 1 d G .
H41 H 0.1572(4) 0.4038(2) 0.2692(2) 0.054 Uiso 1 calc R .
C42 C 0.1933(3) 0.35160(11) 0.3438(2) 0.0352(13) Uani 1 d G .
H42 H 0.1727(4) 0.32224(13) 0.3193(2) 0.042 Uiso 1 calc R .
C43 C 0.3652(2) 0.28477(13) 0.4959(2) 0.0292(12) Uani 1 d G .
C44 C 0.3784(2) 0.26318(13) 0.5612(2) 0.0357(13) Uani 1 d G .
H44 H 0.3239(3) 0.2486(2) 0.5833(2) 0.043 Uiso 1 calc R .
C45 C 0.4731(3) 0.26342(14) 0.59348(14) 0.0418(14) Uani 1 d G .
H45 H 0.4820(4) 0.2490(2) 0.6372(2) 0.050 Uiso 1 calc R .
C46 C 0.5546(2) 0.28525(15) 0.5604(2) 0.047(2) Uani 1 d G .
H46 H 0.6180(2) 0.2854(2) 0.5820(3) 0.057 Uiso 1 calc R .
C47 C 0.5414(2) 0.30684(14) 0.4951(2) 0.048(2) Uani 1 d G .
H47 H 0.5959(3) 0.3215(2) 0.4730(3) 0.058 Uiso 1 calc R .
C48 C 0.4467(2) 0.30660(14) 0.46288(14) 0.0394(14) Uani 1 d G .
H48 H 0.4378(3) 0.3211(2) 0.4192(2) 0.047 Uiso 1 calc R .
C49 C 0.1413(4) 0.2223(2) 0.5882(3) 0.0325(13) Uani 1 d . .
C50 C 0.1301(4) 0.2190(2) 0.3099(3) 0.0391(14) Uani 1 d . .
C51 C 0.0886(4) 0.1794(2) 0.4483(3) 0.0303(12) Uani 1 d . .
C52 C -0.3058(7) 0.4220(5) 0.3976(5) 0.143(5) Uani 1 d . .
H52A H -0.3113(7) 0.4221(5) 0.4474(5) 0.171 Uiso 1 calc R .
H52B H -0.3225(7) 0.3871(5) 0.3825(5) 0.171 Uiso 1 calc R .
C53 C -0.2065(6) 0.4287(3) 0.3849(4) 0.089(3) Uani 1 d . .
H53A H -0.1783(6) 0.4508(3) 0.4210(4) 0.107 Uiso 1 calc R .
H53B H -0.1740(6) 0.3951(3) 0.3897(4) 0.107 Uiso 1 calc R .
C54 C -0.0831(6) 0.4563(5) 0.3112(5) 0.126(4) Uani 1 d . .
H54A H -0.0488(6) 0.4236(5) 0.3205(5) 0.151 Uiso 1 calc R .
H54B H -0.0573(6) 0.4811(5) 0.3448(5) 0.151 Uiso 1 calc R .
C55 C -0.0540(5) 0.4730(3) 0.2469(4) 0.065(2) Uani 1 d . .
H55A H 0.0078(5) 0.4928(3) 0.2530(4) 0.078 Uiso 1 calc R .
H55B H -0.0381(5) 0.4426(3) 0.2197(4) 0.078 Uiso 1 calc R .
C56 C -0.0900(5) 0.5185(3) 0.1445(4) 0.064(2) Uani 1 d . .
H56A H -0.0811(5) 0.4881(3) 0.1158(4) 0.077 Uiso 1 calc R .
H56B H -0.0250(5) 0.5355(3) 0.1495(4) 0.077 Uiso 1 calc R .
C57 C -0.1572(8) 0.5526(7) 0.1102(8) 0.265(12) Uani 1 d . .
H57A H -0.1413(8) 0.5870(7) 0.1277(8) 0.318 Uiso 1 calc R .
H57B H -0.1386(8) 0.5524(7) 0.0622(8) 0.318 Uiso 1 calc R .
C58 C -0.4085(13) 0.4929(4) 0.4190(6) 0.220(9) Uani 1 d . .
H58A H -0.4609(13) 0.4783(4) 0.4471(6) 0.265 Uiso 1 calc R .
H58B H -0.3493(13) 0.4964(4) 0.4491(6) 0.265 Uiso 1 calc R .
C59 C -0.4387(8) 0.5425(4) 0.4038(4) 0.107(3) Uani 1 d . .
H59A H -0.4189(8) 0.5645(4) 0.4423(4) 0.128 Uiso 1 calc R .
H59B H -0.5118(8) 0.5427(4) 0.4006(4) 0.128 Uiso 1 calc R .
C60 C -0.4280(11) 0.6136(3) 0.3303(5) 0.160(6) Uani 1 d . .
H60A H -0.4142(11) 0.6343(3) 0.3713(5) 0.191 Uiso 1 calc R .
H60B H -0.5002(11) 0.6149(3) 0.3213(5) 0.191 Uiso 1 calc R .
C61 C -0.3805(7) 0.6377(3) 0.2747(5) 0.091(3) Uani 1 d . .
H61A H -0.4239(7) 0.6655(3) 0.2578(5) 0.109 Uiso 1 calc R .
H61B H -0.3187(7) 0.6536(3) 0.2922(5) 0.109 Uiso 1 calc R .
C62 C -0.3224(6) 0.6312(3) 0.1611(5) 0.084(3) Uani 1 d . .
H62A H -0.3735(6) 0.6554(3) 0.1445(5) 0.100 Uiso 1 calc R .
H62B H -0.2630(6) 0.6514(3) 0.1737(5) 0.100 Uiso 1 calc R .
C63 C -0.2980(14) 0.5984(4) 0.1066(5) 0.214(9) Uani 1 d . .
H63A H -0.3590(14) 0.5959(4) 0.0782(5) 0.257 Uiso 1 calc R .
H63B H -0.2503(14) 0.6178(4) 0.0796(5) 0.257 Uiso 1 calc R .
C64 C -0.4690(10) 0.4261(5) 0.3605(5) 0.180(7) Uani 1 d . .
H64A H -0.5242(10) 0.4492(5) 0.3711(5) 0.216 Uiso 1 calc R .
H64B H -0.4670(10) 0.4003(5) 0.3968(5) 0.216 Uiso 1 calc R .
C65 C -0.5008(7) 0.3999(3) 0.3029(5) 0.093(3) Uani 1 d . .
H65A H -0.5735(7) 0.3962(3) 0.3041(5) 0.111 Uiso 1 calc R .
H65B H -0.4720(7) 0.3653(3) 0.3045(5) 0.111 Uiso 1 calc R .
C66 C -0.4589(6) 0.3907(3) 0.1871(4) 0.088(3) Uani 1 d . .
H66A H -0.5118(6) 0.3647(3) 0.1861(4) 0.106 Uiso 1 calc R .
H66B H -0.3956(6) 0.3729(3) 0.1965(4) 0.106 Uiso 1 calc R .
C67 C -0.4549(5) 0.4147(3) 0.1195(4) 0.071(2) Uani 1 d . .
H67A H -0.4381(5) 0.3886(3) 0.0856(4) 0.085 Uiso 1 calc R .
H67B H -0.5207(5) 0.4286(3) 0.1069(4) 0.085 Uiso 1 calc R .
C68 C -0.3781(6) 0.4826(3) 0.0588(4) 0.073(2) Uani 1 d . .
H68A H -0.4416(6) 0.5008(3) 0.0523(4) 0.088 Uiso 1 calc R .
H68B H -0.3727(6) 0.4581(3) 0.0212(4) 0.088 Uiso 1 calc R .
C69 C -0.2995(12) 0.5192(5) 0.0536(4) 0.206(8) Uani 1 d . .
H69A H -0.3213(12) 0.5440(5) 0.0187(4) 0.247 Uiso 1 calc R .
H69B H -0.2428(12) 0.5007(5) 0.0347(4) 0.247 Uiso 1 calc R .

loop_
_atom_type_symbol
_atom_type_description
_atom_type_scat_dispersion_real
_atom_type_scat_dispersion_imag
_atom_type_scat_source
C C 0.0033 0.0016 'International Tables Vol C Tables 4.2.6.8 and 6.1.1.4'
H H 0.0000 0.0000 'International Tables Vol C Tables 4.2.6.8 and 6.1.1.4'
N N 0.0061 0.0033 'International Tables Vol C Tables 4.2.6.8 and 6.1.1.4'
O O 0.0106 0.0060 'International Tables Vol C Tables 4.2.6.8 and 6.1.1.4'
K K 0.2009 0.2494 'International Tables Vol C Tables 4.2.6.8 and 6.1.1.4'
Ni Ni 0.3393 1.1124 'International Tables Vol C Tables 4.2.6.8 and 6.1.1.4'
Pb Pb -3.3944 10.1111 'International Tables Vol C Tables 4.2.6.8 and 6.1.1.4'
P P 0.1023 0.0942 'International Tables Vol C Tables 4.2.6.8 and 6.1.1.4'

loop_
_geom_angle_atom_site_label_1
_geom_angle_atom_site_label_2
_geom_angle_atom_site_label_3
_geom_angle
_geom_angle_site_symmetry_1
_geom_angle_site_symmetry_3
_geom_angle_publ_flag
C49 Ni1 C51 108.6(2) . . ?
C49 Ni1 P1 104.6(2) . . ?
C51 Ni1 P1 101.6(2) . . ?
C49 Ni1 P3 114.8(2) . . ?
C51 Ni1 P3 104.6(2) . . ?
P1 Ni1 P3 121.38(6) . . ?
C49 Ni1 Ni2 131.0(2) . . ?
C51 Ni1 Ni2 48.9(2) . . ?
P1 Ni1 Ni2 121.01(5) . . ?
P3 Ni1 Ni2 55.94(4) . . ?
C50 Ni2 C51 107.0(2) . . ?
C50 Ni2 P2 110.2(2) . . ?
C51 Ni2 P2 100.6(2) . . ?
C50 Ni2 P3 120.3(2) . . ?
C51 Ni2 P3 106.1(2) . . ?
P2 Ni2 P3 110.65(6) . . ?
C50 Ni2 Ni1 126.6(2) . . ?
C51 Ni2 Ni1 50.2(2) . . ?
P2 Ni2 Ni1 120.50(5) . . ?
P3 Ni2 Ni1 56.15(4) . . ?
O9 K1 O7 105.7(2) . . ?
O9 K1 O5 94.1(2) . . ?
O7 K1 O5 97.5(2) . . ?
O9 K1 O6 139.9(2) . . ?
O7 K1 O6 58.6(2) . . ?
O5 K1 O6 122.9(2) . . ?
O9 K1 O4 116.7(2) . . ?
O7 K1 O4 131.4(2) . . ?
O5 K1 O4 58.36(14) . . ?
O6 K1 O4 97.4(2) . . ?
O9 K1 O8 59.7(2) . . ?
O7 K1 O8 125.3(2) . . ?
O5 K1 O8 133.3(2) . . ?
O6 K1 O8 97.4(2) . . ?
O4 K1 O8 97.2(2) . . ?
O9 K1 N2 61.4(2) . . ?
O7 K1 N2 62.3(2) . . ?
O5 K1 N2 61.17(15) . . ?
O6 K1 N2 120.7(2) . . ?
O4 K1 N2 119.15(15) . . ?
O8 K1 N2 119.8(2) . . ?
O9 K1 N1 118.4(2) . . ?
O7 K1 N1 118.4(2) . . ?
O5 K1 N1 118.4(2) . . ?
O6 K1 N1 59.9(2) . . ?
O4 K1 N1 60.37(14) . . ?
O8 K1 N1 60.1(2) . . ?
N2 K1 N1 179.4(2) . . ?
O9 K1 C66 42.2(2) . . ?
O7 K1 C66 132.5(2) . . ?
O5 K1 C66 115.2(2) . . ?
O6 K1 C66 118.2(2) . . ?
O4 K1 C66 95.8(2) . . ?
O8 K1 C66 21.0(2) . . ?
N2 K1 C66 103.6(2) . . ?
N1 K1 C66 76.2(2) . . ?
C1 P1 C7 99.1(2) . . ?
C1 P1 C13 103.8(2) . . ?
C7 P1 C13 102.2(2) . . ?
C1 P1 Ni1 119.85(14) . . ?
C7 P1 Ni1 119.25(13) . . ?
C13 P1 Ni1 110.29(13) . . ?
C19 P2 C31 101.0(2) . . ?
C19 P2 C25 103.6(2) . . ?
C31 P2 C25 101.6(2) . . ?
C19 P2 Ni2 117.34(13) . . ?
C31 P2 Ni2 117.04(13) . . ?
C25 P2 Ni2 114.06(13) . . ?
C37 P3 C43 100.9(2) . . ?
C37 P3 Ni2 120.09(12) . . ?
C43 P3 Ni2 123.51(13) . . ?
C37 P3 Ni1 125.66(13) . . ?
C43 P3 Ni1 118.46(12) . . ?
Ni2 P3 Ni1 67.91(4) . . ?
C54 O4 C53 119.4(6) . . ?
C54 O4 K1 118.2(5) . . ?
C53 O4 K1 120.0(4) . . ?
C55 O5 C56 117.2(6) . . ?
C55 O5 K1 120.4(4) . . ?
C56 O5 K1 119.4(4) . . ?
C60 O6 C59 118.9(7) . . ?
C60 O6 K1 118.9(5) . . ?
C59 O6 K1 120.4(4) . . ?
C61 O7 C62 118.5(6) . . ?
C61 O7 K1 119.8(5) . . ?
C62 O7 K1 119.0(4) . . ?
C66 O8 C65 115.5(7) . . ?
C66 O8 K1 108.9(5) . . ?
C65 O8 K1 118.4(4) . . ?
C68 O9 C67 115.7(6) . . ?
C68 O9 K1 119.2(5) . . ?
C67 O9 K1 119.3(4) . . ?
C64 N1 C58 107.2(10) . . ?
C64 N1 C52 109.1(9) . . ?
C58 N1 C52 110.8(9) . . ?
C64 N1 K1 109.8(5) . . ?
C58 N1 K1 110.5(5) . . ?
C52 N1 K1 109.3(4) . . ?
C57 N2 C63 107.1(11) . . ?
C57 N2 C69 112.7(11) . . ?
C63 N2 C69 109.5(10) . . ?
C57 N2 K1 109.5(5) . . ?
C63 N2 K1 108.0(5) . . ?
C69 N2 K1 109.9(5) . . ?
C2 C1 C6 120.0 . . ?
C2 C1 P1 116.6(2) . . ?
C6 C1 P1 123.2(2) . . ?
C1 C2 C3 120.0 . . ?
C2 C3 C4 120.0 . . ?
C5 C4 C3 120.0 . . ?
C6 C5 C4 120.0 . . ?
C5 C6 C1 120.0 . . ?
C8 C7 C12 120.0 . . ?
C8 C7 P1 123.7(2) . . ?
C12 C7 P1 116.3(2) . . ?
C9 C8 C7 120.0 . . ?
C8 C9 C10 120.0 . . ?
C11 C10 C9 120.0 . . ?
C10 C11 C12 120.0 . . ?
C11 C12 C7 120.0 . . ?
C14 C13 C18 120.0 . . ?
C14 C13 P1 123.2(2) . . ?
C18 C13 P1 116.7(2) . . ?
C15 C14 C13 120.0 . . ?
C14 C15 C16 120.0 . . ?
C15 C16 C17 120.0 . . ?
C18 C17 C16 120.0 . . ?
C17 C18 C13 120.0 . . ?
C20 C19 C24 120.0 . . ?
C20 C19 P2 123.5(2) . . ?
C24 C19 P2 116.4(2) . . ?
C19 C20 C21 120.0 . . ?
C20 C21 C22 120.0 . . ?
C23 C22 C21 120.0 . . ?
C24 C23 C22 120.0 . . ?
C23 C24 C19 120.0 . . ?
C26 C25 C30 120.0 . . ?
C26 C25 P2 123.1(2) . . ?
C30 C25 P2 116.9(2) . . ?
C27 C26 C25 120.0 . . ?
C28 C27 C26 120.0 . . ?
C29 C28 C27 120.0 . . ?
C28 C29 C30 120.0 . . ?
C29 C30 C25 120.0 . . ?
C32 C31 C36 120.0 . . ?
C32 C31 P2 122.4(2) . . ?
C36 C31 P2 117.3(2) . . ?
C31 C32 C33 120.0 . . ?
C32 C33 C34 120.0 . . ?
C35 C34 C33 120.0 . . ?
C34 C35 C36 120.0 . . ?
C35 C36 C31 120.0 . . ?
C38 C37 C42 120.0 . . ?
C38 C37 P3 120.8(2) . . ?
C42 C37 P3 119.2(2) . . ?
C39 C38 C37 120.0 . . ?
C38 C39 C40 120.0 . . ?
C39 C40 C41 120.0 . . ?
C42 C41 C40 120.0 . . ?
C41 C42 C37 120.0 . . ?
C44 C43 C48 120.0 . . ?
C44 C43 P3 120.1(2) . . ?
C48 C43 P3 119.9(2) . . ?
C43 C44 C45 120.0 . . ?
C46 C45 C44 120.0 . . ?
C45 C46 C47 120.0 . . ?
C48 C47 C46 120.0 . . ?
C47 C48 C43 120.0 . . ?
O1 C49 Ni1 174.0(5) . . ?
O2 C50 Ni2 176.4(5) . . ?
O3 C51 Ni2 140.3(4) . . ?
O3 C51 Ni1 138.8(4) . . ?
Ni2 C51 Ni1 80.9(2) . . ?
C53 C52 N1 124.7(8) . . ?
O4 C53 C52 119.2(7) . . ?
O4 C54 C55 120.0(8) . . ?
O5 C55 C54 117.7(7) . . ?
O5 C56 C57 115.0(7) . . ?
N2 C57 C56 125.2(9) . . ?
C59 C58 N1 125.7(10) . . ?
C58 C59 O6 117.8(7) . . ?
O6 C60 C61 117.8(9) . . ?
O7 C61 C60 117.2(7) . . ?
C63 C62 O7 116.6(7) . . ?
N2 C63 C62 128.1(8) . . ?
N1 C64 C65 129.7(10) . . ?
C64 C65 O8 115.1(7) . . ?
O8 C66 C67 114.9(8) . . ?
O8 C66 K1 50.2(4) . . ?
C67 C66 K1 83.4(4) . . ?
O9 C67 C66 111.5(6) . . ?
O9 C68 C69 116.8(7) . . ?
C68 C69 N2 123.9(8) . . ?

loop_
_geom_bond_atom_site_label_1
_geom_bond_atom_site_label_2
_geom_bond_distance
_geom_bond_site_symmetry_2
_geom_bond_publ_flag
Ni1 C49 1.746(6) . ?
Ni1 C51 1.940(5) . ?
Ni1 P1 2.1842(15) . ?
Ni1 P3 2.2344(14) . ?
Ni1 Ni2 2.4930(9) . ?
Ni2 C50 1.749(6) . ?
Ni2 C51 1.901(5) . ?
Ni2 P2 2.1696(15) . ?
Ni2 P3 2.2290(15) . ?
K1 O9 2.752(5) . ?
K1 O7 2.765(5) . ?
K1 O5 2.778(5) . ?
K1 O6 2.815(5) . ?
K1 O4 2.826(4) . ?
K1 O8 2.871(5) . ?
K1 N2 2.928(5) . ?
K1 N1 2.962(5) . ?
K1 C66 3.537(8) . ?
P1 C1 1.842(3) . ?
P1 C7 1.840(3) . ?
P1 C13 1.848(3) . ?
P2 C19 1.840(3) . ?
P2 C31 1.850(3) . ?
P2 C25 1.850(3) . ?
P3 C37 1.855(3) . ?
P3 C43 1.861(3) . ?
O1 C49 1.152(6) . ?
O2 C50 1.149(6) . ?
O3 C51 1.168(6) . ?
O4 C54 1.320(9) . ?
O4 C53 1.359(8) . ?
O5 C55 1.350(8) . ?
O5 C56 1.396(8) . ?
O6 C60 1.327(9) . ?
O6 C59 1.374(9) . ?
O7 C61 1.349(9) . ?
O7 C62 1.395(8) . ?
O8 C66 1.337(8) . ?
O8 C65 1.429(9) . ?
O9 C68 1.352(9) . ?
O9 C67 1.427(8) . ?
N1 C64 1.347(10) . ?
N1 C58 1.388(11) . ?
N1 C52 1.435(9) . ?
N2 C57 1.372(11) . ?
N2 C63 1.375(11) . ?
N2 C69 1.421(10) . ?
C1 C2 1.39 . ?
C1 C6 1.39 . ?
C2 C3 1.39 . ?
C3 C4 1.39 . ?
C4 C5 1.39 . ?
C5 C6 1.39 . ?
C7 C8 1.39 . ?
C7 C12 1.39 . ?
C8 C9 1.39 . ?
C9 C10 1.39 . ?
C10 C11 1.39 . ?
C11 C12 1.39 . ?
C13 C14 1.39 . ?
C13 C18 1.39 . ?
C14 C15 1.39 . ?
C15 C16 1.39 . ?
C16 C17 1.39 . ?
C17 C18 1.39 . ?
C19 C20 1.39 . ?
C19 C24 1.39 . ?
C20 C21 1.39 . ?
C21 C22 1.39 . ?
C22 C23 1.39 . ?
C23 C24 1.39 . ?
C25 C26 1.39 . ?
C25 C30 1.39 . ?
C26 C27 1.39 . ?
C27 C28 1.39 . ?
C28 C29 1.39 . ?
C29 C30 1.39 . ?
C31 C32 1.39 . ?
C31 C36 1.39 . ?
C32 C33 1.39 . ?
C33 C34 1.39 . ?
C34 C35 1.39 . ?
C35 C36 1.39 . ?
C37 C38 1.39 . ?
C37 C42 1.39 . ?
C38 C39 1.39 . ?
C39 C40 1.39 . ?
C40 C41 1.39 . ?
C41 C42 1.39 . ?
C43 C44 1.39 . ?
C43 C48 1.39 . ?
C44 C45 1.39 . ?
C45 C46 1.39 . ?
C46 C47 1.39 . ?
C47 C48 1.39 . ?
C52 C53 1.359(11) . ?
C54 C55 1.384(10) . ?
C56 C57 1.407(11) . ?
C58 C59 1.368(12) . ?
C60 C61 1.408(12) . ?
C62 C63 1.397(12) . ?
C64 C65 1.363(12) . ?
C66 C67 1.453(10) . ?
C68 C69 1.412(12) . ?
